data_4500430
loop_
_publ_author_name
'Hathwar, Venkatesha R.'
'Thakur, Tejender S.'
'Row, Tayur N. Guru'
'Desiraju, Gautam R.'

_publ_section_title
;
 Transferability of Multipole Charge Density Parameters for Supramolecular
 Synthons: A New Tool for Quantitative Crystal Engineering
;
_journal_issue 2
_journal_name_full 'Crystal Growth &amp; Design'
_journal_page_first 616
_journal_paper_doi 10.1021/cg101540y
_journal_volume 11
_journal_year 2011
_chemical_compound_source 'see text'
_chemical_formula_moiety 'C9 H11 N O'
_chemical_formula_sum 'C9 H11 N O'
_chemical_formula_weight 149.19
_chemical_name_common 1-Acetamido-4-methylbenzene
_chemical_name_systematic ?
_space_group_IT_number 14
_symmetry_cell_setting monoclinic
_symmetry_Int_Tables_number 14
_symmetry_space_group_name_Hall '-P 2ybc'
_symmetry_space_group_name_H-M 'P 1 21/c 1'
_atom_sites_solution_hydrogens geom
_atom_sites_solution_primary direct
_atom_sites_solution_secondary difmap
_cell_angle_alpha 90
_cell_angle_beta 106.559(7)
_cell_angle_gamma 90
_cell_formula_units_Z 4
_cell_length_a 11.662(1)
_cell_length_b 9.4694(8)
_cell_length_c 7.3997(6)
_cell_measurement_reflns_used 7381
_cell_measurement_temperature 100(2)
_cell_measurement_theta_max 27.5
_cell_measurement_theta_min 3.6
_cell_volume 783.27(12)
_computing_cell_refinement
;
CrystalClear-SM Expert 2.0 rc14 (Rigaku, 2009)
;
_computing_data_collection
;
CrystalClear-SM Expert 2.0 rc14 (Rigaku, 2009)
;
_computing_data_reduction
;
CrystalClear-SM Expert 2.0 rc14 (Rigaku, 2009)
;
_computing_publication_material 'PLATON (Spek, 2003)'
_computing_structure_refinement 'SHELXL-97 (Sheldrick, 2008)'
_diffrn_ambient_temperature 100(2)
_diffrn_detector CCD
_diffrn_detector_area_resol_mean 13.6612
_diffrn_measured_fraction_theta_full 0.997
_diffrn_measured_fraction_theta_max 0.997
_diffrn_measurement_details
;
scan:
    Number of images: 180
               Slice: -60.0000 - 120.0000
         Image width: 1.0000
            Exp time: 16.0000
       Rotation axis: Omega
               Omega: 0.0000
                 Chi: 54.0000
                 Phi: 0.0000
                 XTD: 49.4000
              2theta: 29.6000
scan:
    Number of images: 180
               Slice: -60.0000 - 120.0000
         Image width: 1.0000
            Exp time: 16.0000
       Rotation axis: Omega
               Omega: 0.0000
                 Chi: 54.0000
                 Phi: 120.0000
                 XTD: 49.4000
              2theta: 29.6000
scan:
    Number of images: 180
               Slice: -60.0000 - 120.0000
         Image width: 1.0000
            Exp time: 16.0000
       Rotation axis: Omega
               Omega: 0.0000
                 Chi: 54.0000
                 Phi: 240.0000
                 XTD: 49.4000
              2theta: 29.6000

;
_diffrn_measurement_device
;
XtaLABmini: Fixed Chi 2 circle
;
_diffrn_measurement_device_type
;
Rigaku Mercury375R (2x2 bin mode)
;
_diffrn_measurement_method 'profile data from \w-scans'
_diffrn_measurement_specimen_support Fiber
_diffrn_orient_matrix_type FS_PROCESS
_diffrn_orient_matrix_UB_11 -0.066749
_diffrn_orient_matrix_UB_12 -0.083291
_diffrn_orient_matrix_UB_13 -0.045697
_diffrn_orient_matrix_UB_21 0.111197
_diffrn_orient_matrix_UB_22 -0.019153
_diffrn_orient_matrix_UB_23 -0.030261
_diffrn_orient_matrix_UB_31 0.055293
_diffrn_orient_matrix_UB_32 -0.062030
_diffrn_orient_matrix_UB_33 0.070703
_diffrn_radiation_monochromator 'Graphite Monochromator'
_diffrn_radiation_probe x-ray
_diffrn_radiation_type MoK\a
_diffrn_radiation_wavelength 0.71075
_diffrn_reflns_av_R_equivalents 0.039
_diffrn_reflns_av_unetI/netI 0.049
_diffrn_reflns_limit_h_max 15
_diffrn_reflns_limit_h_min -15
_diffrn_reflns_limit_k_max 12
_diffrn_reflns_limit_k_min -12
_diffrn_reflns_limit_l_max 9
_diffrn_reflns_limit_l_min -9
_diffrn_reflns_number 8369
_diffrn_reflns_theta_full 27.5
_diffrn_reflns_theta_max 27.5
_diffrn_reflns_theta_min 3.6
_diffrn_source 'Sealed Tube'
_diffrn_source_current 12.0
_diffrn_source_power 0.6
_diffrn_source_voltage 50.0
_exptl_absorpt_coefficient_mu 0.083
_exptl_absorpt_correction_T_max 0.9877
_exptl_absorpt_correction_T_min 0.9755
_exptl_absorpt_correction_type multi-scan
_exptl_absorpt_process_details 'Jacobson, R. (1998) Private communication'
_exptl_crystal_colour Colorless
_exptl_crystal_density_diffrn 1.265
_exptl_crystal_density_method 'Not Measured'
_exptl_crystal_description Block
_exptl_crystal_F_000 320
_exptl_crystal_size_max 0.30
_exptl_crystal_size_mid 0.20
_exptl_crystal_size_min 0.10
_refine_diff_density_max 0.210
_refine_diff_density_min -0.215
_refine_diff_density_rms 0.048
_refine_ls_extinction_method none
_refine_ls_goodness_of_fit_ref 1.080
_refine_ls_hydrogen_treatment mixed
_refine_ls_matrix_type full
_refine_ls_number_parameters 144
_refine_ls_number_reflns 1798
_refine_ls_number_restraints 0
_refine_ls_restrained_S_all 1.080
_refine_ls_R_factor_all 0.0509
_refine_ls_R_factor_gt 0.0401
_refine_ls_shift/su_max 0.000
_refine_ls_shift/su_mean 0.000
_refine_ls_structure_factor_coef Fsqd
_refine_ls_weighting_details 'calc w=1/[\s^2^(Fo^2^)+(0.0504P)^2^+0.1983P] where P=(Fo^2^+2Fc^2^)/3'
_refine_ls_weighting_scheme calc
_refine_ls_wR_factor_gt 0.0955
_refine_ls_wR_factor_ref 0.1008
_reflns_number_gt 1516
_reflns_number_total 1798
_reflns_threshold_expression >2\s(I)
_cod_data_source_file cg101540y_si_003.cif
_cod_data_source_block datam
_cod_depositor_comments
;
The following automatic conversions were performed:

'_symmetry_cell_setting' value 'Monoclinic' changed to 'monoclinic'
according to /home/saulius/struct/CIF-dictionaries/cif_core.dic
dictionary named 'cif_core.dic' version 2.4.1 from
2010-06-29.

'_exptl_absorpt_correction_type' value 'Multi-scan'
changed to 'multi-scan' according to
/home/saulius/struct/CIF-dictionaries/cif_core.dic dictionary named
'cif_core.dic' version 2.4.1 from 2010-06-29.

Automatic conversion script
Id: cif_fix_values 1715 2011-07-08 13:25:40Z adriana 
;
_cod_original_sg_symbol_H-M 'P 21/c'
_cod_database_code 4500430

loop_
_symmetry_equiv_pos_site_id
_symmetry_equiv_pos_as_xyz
1 x,y,z
2 -x,1/2+y,1/2-z
3 -x,-y,-z
4 x,1/2-y,1/2+z

loop_
_atom_site_aniso_label
_atom_site_aniso_U_11
_atom_site_aniso_U_22
_atom_site_aniso_U_33
_atom_site_aniso_U_23
_atom_site_aniso_U_13
_atom_site_aniso_U_12
O1 0.0205(5) 0.0149(5) 0.0264(5) 0.0023(4) 0.0087(4) 0.0029(4)
N1 0.0155(5) 0.0126(5) 0.0186(5) 0.0009(4) 0.0060(4) -0.0003(4)
C1 0.0158(6) 0.0157(6) 0.0166(6) -0.0033(5) 0.0057(5) -0.0008(5)
C2 0.0163(6) 0.0156(6) 0.0193(6) -0.0001(5) 0.0037(5) 0.0023(5)
C3 0.0186(6) 0.0124(6) 0.0183(6) 0.0011(5) 0.0059(5) -0.0008(5)
C4 0.0144(6) 0.0149(6) 0.0137(6) -0.0034(4) 0.0039(5) -0.0005(5)
C5 0.0173(6) 0.0148(6) 0.0161(6) 0.0011(4) 0.0033(5) 0.0023(5)
C6 0.0200(6) 0.0148(6) 0.0165(6) 0.0015(4) 0.0069(5) -0.0013(5)
C7 0.0159(6) 0.0204(7) 0.0268(7) 0.0008(5) 0.0084(5) -0.0004(5)
C8 0.0153(6) 0.0160(6) 0.0131(5) -0.0035(4) 0.0027(4) 0.0002(5)
C9 0.0155(6) 0.0191(7) 0.0225(7) -0.0021(5) 0.0056(5) -0.0001(5)

loop_
_atom_site_label
_atom_site_type_symbol
_atom_site_thermal_displace_type
_atom_site_fract_x
_atom_site_fract_y
_atom_site_fract_z
_atom_site_occupancy
_atom_site_U_iso_or_equiv
O1 O Uani -0.02544(8) 0.76572(9) 0.64625(13) 1.000 0.0202(3)
N1 N Uani 0.05839(9) 0.55014(11) 0.73307(14) 1.000 0.0153(3)
C1 C Uani 0.41229(11) 0.59745(13) 0.69951(17) 1.000 0.0158(3)
C2 C Uani 0.37851(11) 0.48639(13) 0.79679(18) 1.000 0.0174(3)
C3 C Uani 0.26199(11) 0.47360(13) 0.80665(17) 1.000 0.0163(3)
C4 C Uani 0.17550(11) 0.57256(13) 0.71849(16) 1.000 0.0144(3)
C5 C Uani 0.20706(11) 0.68333(13) 0.61842(17) 1.000 0.0164(3)
C6 C Uani 0.32447(11) 0.69435(13) 0.61032(17) 1.000 0.0168(3)
C7 C Uani 0.53999(12) 0.61113(15) 0.6928(2) 1.000 0.0206(4)
C8 C Uani -0.03331(11) 0.64341(13) 0.69883(17) 1.000 0.0151(3)
C9 C Uani -0.14694(12) 0.58816(14) 0.7307(2) 1.000 0.0190(4)
H1 H Uiso 0.4375(14) 0.4157(16) 0.859(2) 1.000 0.020(4)
H2 H Uiso 0.2408(13) 0.3953(16) 0.876(2) 1.000 0.020(4)
H3 H Uiso 0.1493(13) 0.7528(16) 0.555(2) 1.000 0.015(3)
H4 H Uiso 0.3453(13) 0.7699(16) 0.543(2) 1.000 0.018(4)
H5 H Uiso 0.5833(14) 0.5175(18) 0.713(2) 1.000 0.026(4)
H6 H Uiso 0.5432(14) 0.6531(17) 0.573(2) 1.000 0.025(4)
H7 H Uiso 0.5880(14) 0.6774(17) 0.795(2) 1.000 0.026(4)
H8 H Uiso 0.0452(13) 0.4651(17) 0.773(2) 1.000 0.019(4)
H9 H Uiso -0.1414(15) 0.490(2) 0.771(2) 1.000 0.037(5)
H10 H Uiso -0.2103(17) 0.5942(19) 0.614(3) 1.000 0.041(5)
H11 H Uiso -0.1677(15) 0.6492(19) 0.827(2) 1.000 0.032(4)

loop_
_atom_type_symbol
_atom_type_description
_atom_type_scat_dispersion_real
_atom_type_scat_dispersion_imag
_atom_type_scat_source
O O 0.0106 0.0060 'International Tables Vol C Tables 4.2.6.8 and 6.1.1.4'
N N 0.0061 0.0033 'International Tables Vol C Tables 4.2.6.8 and 6.1.1.4'
H H 0.0000 0.0000 'International Tables Vol C Tables 4.2.6.8 and 6.1.1.4'
C C 0.0033 0.0016 'International Tables Vol C Tables 4.2.6.8 and 6.1.1.4'

loop_
_geom_angle_atom_site_label_1
_geom_angle_atom_site_label_2
_geom_angle_atom_site_label_3
_geom_angle
_geom_angle_publ_flag
C4 N1 C8 127.97(11) yes
C8 N1 H8 116.9(10) no
C4 N1 H8 115.1(10) no
C2 C1 C7 120.57(12) no
C6 C1 C7 121.79(11) no
C2 C1 C6 117.64(12) no
C1 C2 C3 121.25(12) no
C2 C3 C4 120.36(12) no
N1 C4 C3 116.62(11) yes
C3 C4 C5 119.29(12) no
N1 C4 C5 124.07(11) yes
C4 C5 C6 119.46(12) no
C1 C6 C5 121.99(12) no
N1 C8 C9 115.33(11) yes
O1 C8 N1 123.07(12) yes
O1 C8 C9 121.60(12) yes
C1 C2 H1 119.8(10) no
C3 C2 H1 119.0(10) no
C2 C3 H2 119.6(9) no
C4 C3 H2 120.0(9) no
C4 C5 H3 121.3(9) no
C6 C5 H3 119.2(9) no
C1 C6 H4 119.0(10) no
C5 C6 H4 119.0(9) no
C1 C7 H5 112.1(10) no
C1 C7 H6 110.9(10) no
C1 C7 H7 111.5(9) no
H5 C7 H6 110.0(13) no
H5 C7 H7 106.6(13) no
H6 C7 H7 105.5(13) no
C8 C9 H9 113.3(11) no
C8 C9 H10 108.9(12) no
C8 C9 H11 108.3(10) no
H9 C9 H10 107.3(14) no
H9 C9 H11 110.0(13) no
H10 C9 H11 108.9(15) no

loop_
_geom_bond_atom_site_label_1
_geom_bond_atom_site_label_2
_geom_bond_distance
_geom_bond_publ_flag
O1 C8 1.2335(15) yes
N1 C4 1.4163(17) yes
N1 C8 1.3541(17) yes
N1 H8 0.886(16) no
C1 C2 1.3932(18) no
C1 C7 1.510(2) no
C1 C6 1.3933(18) no
C2 C3 1.3867(19) no
C3 C4 1.3950(18) no
C4 C5 1.3926(17) no
C5 C6 1.3914(19) no
C8 C9 1.505(2) no
C2 H1 0.976(16) no
C3 H2 0.973(15) no
C5 H3 0.963(15) no
C6 H4 0.942(15) no
C7 H5 1.010(17) no
C7 H6 0.982(15) no
C7 H7 1.019(15) no
C9 H9 0.973(19) no
C9 H10 0.97(2) no
C9 H11 0.999(16) no

loop_
_geom_contact_atom_site_label_1
_geom_contact_atom_site_label_2
_geom_contact_distance
_geom_contact_site_symmetry_2
_geom_contact_publ_flag
O1 C5 2.8846(17) . no
O1 C9 3.3006(17) 4_564 no
O1 N1 2.8973(14) 2_556 no
O1 C8 3.3966(16) 4_564 no
O1 H3 2.326(16) . no
O1 H9 2.827(18) 2_556 no
O1 H2 2.758(16) 2_556 no
O1 H8 2.013(16) 2_556 no
O1 H11 2.598(15) 4_564 no
N1 O1 2.8973(14) 2_546 no
C2 C2 3.5047(19) 3_667 no
C4 C9 3.5839(18) 3_566 no
C5 O1 2.8846(17) . no
C5 C9 3.5696(19) 3_566 no
C7 C9 3.588(2) 1_655 no
C7 C7 3.453(2) 3_666 no
C8 O1 3.3966(16) 4_565 no
C9 O1 3.3006(17) 4_565 no
C9 C7 3.588(2) 1_455 no
C9 C4 3.5839(18) 3_566 no
C9 C5 3.5696(19) 3_566 no
C2 H4 3.033(15) 4_565 no
C2 H7 3.054(16) 2_646 no
C2 H1 2.973(15) 3_667 no
C3 H4 2.989(15) 4_565 no
C3 H10 3.07(2) 3_566 no
C4 H4 3.034(15) 4_565 no
C4 H3 3.076(15) 4_565 no
C4 H10 3.05(2) 3_566 no
C7 H1 2.931(15) 2_656 no
C8 H8 3.059(16) 2_556 no
C8 H3 3.041(15) 4_565 no
C8 H3 2.834(16) . no
H1 H5 2.46(2) . no
H1 C7 2.931(15) 2_646 no
H1 H6 2.53(2) 2_646 no
H1 H7 2.51(2) 2_646 no
H1 C2 2.973(15) 3_667 no
H2 H8 2.29(2) . no
H2 O1 2.758(16) 2_546 no
H3 O1 2.326(16) . no
H3 C8 2.834(16) . no
H3 C4 3.076(15) 4_564 no
H3 C8 3.041(15) 4_564 no
H4 H6 2.51(2) . no
H4 C2 3.033(15) 4_564 no
H4 C3 2.989(15) 4_564 no
H4 C4 3.034(15) 4_564 no
H5 H1 2.46(2) . no
H6 H4 2.51(2) . no
H6 H1 2.53(2) 2_656 no
H7 C2 3.054(16) 2_656 no
H7 H1 2.51(2) 2_656 no
H8 H2 2.29(2) . no
H8 H9 2.19(2) . no
H8 O1 2.013(16) 2_546 no
H8 C8 3.059(16) 2_546 no
H9 H8 2.19(2) . no
H9 O1 2.827(18) 2_546 no
H10 C3 3.07(2) 3_566 no
H10 C4 3.05(2) 3_566 no
H11 O1 2.598(15) 4_565 no

loop_
_geom_hbond_atom_site_label_D
_geom_hbond_atom_site_label_H
_geom_hbond_atom_site_label_A
_geom_hbond_distance_DH
_geom_hbond_distance_HA
_geom_hbond_distance_DA
_geom_hbond_angle_DHA
_geom_hbond_site_symmetry_A
_geom_hbond_publ_flag
N1 H8 O1 0.886(16) 2.013(16) 2.8973(14) 175.2(14) 2_546 yes
C5 H3 O1 0.963(15) 2.326(16) 2.8846(17) 116.3(11) . yes
C9 H11 O1 0.999(16) 2.598(15) 3.3006(17) 127.3(13) 4_565 yes

loop_
_geom_torsion_atom_site_label_1
_geom_torsion_atom_site_label_2
_geom_torsion_atom_site_label_3
_geom_torsion_atom_site_label_4
_geom_torsion
_geom_torsion_publ_flag
C8 N1 C4 C3 163.93(12) no
C8 N1 C4 C5 -17.99(19) no
C4 N1 C8 O1 0.7(2) no
C4 N1 C8 C9 -178.89(11) no
C6 C1 C2 C3 -0.80(18) no
C2 C1 C6 C5 0.76(18) no
C7 C1 C6 C5 -179.05(12) no
C7 C1 C2 C3 179.01(12) no
C1 C2 C3 C4 0.02(19) no
C2 C3 C4 N1 178.99(11) no
C2 C3 C4 C5 0.82(18) no
N1 C4 C5 C6 -178.89(11) no
C3 C4 C5 C6 -0.86(18) no
C4 C5 C6 C1 0.07(18) no

loop_
_cod_related_entry_id
_cod_related_entry_database
_cod_related_entry_code
1 ChemSpider 10243171
